data_7127599
loop_
_publ_author_name
'Wu, Li-Jun'
'Yang, Liang-Feng'
'Lv, Gui-Fen'
'Li, Jin-Heng'

_publ_section_title
;
 Divergent functionalization of terminal alkynes enabled alkynylative
 [5+1] benzannulation of 3-acetoxy-1,4-enynes.
;
_journal_issue 97
_journal_name_full 'Chemical communications (Cambridge, England)'
_journal_page_first 15329
_journal_page_last 15332
_journal_paper_doi 10.1039/d0cc06793h
_journal_volume 56
_journal_year 2020
_chemical_formula_moiety C33H24
_chemical_formula_sum 'C33 H24'
_chemical_formula_weight 420.52
_space_group_crystal_system triclinic
_space_group_IT_number 2
_space_group_name_Hall '-P 1'
_space_group_name_H-M_alt 'P -1'
_atom_sites_solution_hydrogens geom
_audit_creation_method SHELXL-2014/7
_audit_update_record
;
2019-04-28 deposited with the CCDC.	2020-11-13 downloaded from the CCDC.
;
_cell_angle_alpha 91.7620(10)
_cell_angle_beta 99.0220(10)
_cell_angle_gamma 105.2660(10)
_cell_formula_units_Z 2
_cell_length_a 6.9996(8)
_cell_length_b 10.3778(12)
_cell_length_c 17.063(2)
_cell_measurement_reflns_used 3252
_cell_measurement_temperature 296(2)
_cell_measurement_theta_max 26.13
_cell_measurement_theta_min 2.29
_cell_volume 1177.6(2)
_computing_cell_refinement 'Bruker SAINT'
_computing_data_collection 'Bruker APEX2'
_computing_data_reduction 'Bruker SAINT'
_computing_molecular_graphics 'Bruker SHELXTL'
_computing_publication_material 'Bruker SHELXTL'
_computing_structure_refinement 'SHELXL-2014/7 (Sheldrick, 2014)'
_computing_structure_solution 'SHELXS-97 (Sheldrick, 2008)'
_diffrn_ambient_temperature 296(2)
_diffrn_measured_fraction_theta_full 0.994
_diffrn_measured_fraction_theta_max 0.993
_diffrn_measurement_device_type 'Bruker APEX-II CCD'
_diffrn_measurement_method '\f and \w scans'
_diffrn_radiation_type MoK\a
_diffrn_radiation_wavelength 0.71073
_diffrn_reflns_av_R_equivalents 0.0187
_diffrn_reflns_av_unetI/netI 0.0243
_diffrn_reflns_Laue_measured_fraction_full 0.994
_diffrn_reflns_Laue_measured_fraction_max 0.993
_diffrn_reflns_limit_h_max 8
_diffrn_reflns_limit_h_min -8
_diffrn_reflns_limit_k_max 12
_diffrn_reflns_limit_k_min -11
_diffrn_reflns_limit_l_max 20
_diffrn_reflns_limit_l_min -20
_diffrn_reflns_number 9179
_diffrn_reflns_point_group_measured_fraction_full 0.994
_diffrn_reflns_point_group_measured_fraction_max 0.993
_diffrn_reflns_theta_full 25.242
_diffrn_reflns_theta_max 25.492
_diffrn_reflns_theta_min 2.293
_exptl_absorpt_coefficient_mu 0.067
_exptl_absorpt_correction_type multi-scan
_exptl_absorpt_process_details sadabs
_exptl_crystal_colour colourless
_exptl_crystal_density_diffrn 1.186
_exptl_crystal_description block
_exptl_crystal_F_000 444
_exptl_crystal_size_max 0.160
_exptl_crystal_size_mid 0.140
_exptl_crystal_size_min 0.110
_exptl_transmission_factor_max 0.7456
_exptl_transmission_factor_min 0.6674
_refine_diff_density_max 0.124
_refine_diff_density_min -0.164
_refine_diff_density_rms 0.030
_refine_ls_extinction_method none
_refine_ls_goodness_of_fit_ref 0.994
_refine_ls_hydrogen_treatment constr
_refine_ls_matrix_type full
_refine_ls_number_parameters 298
_refine_ls_number_reflns 4363
_refine_ls_number_restraints 0
_refine_ls_restrained_S_all 0.994
_refine_ls_R_factor_all 0.0550
_refine_ls_R_factor_gt 0.0388
_refine_ls_shift/su_max 0.000
_refine_ls_shift/su_mean 0.000
_refine_ls_structure_factor_coef Fsqd
_refine_ls_weighting_details 'w=1/[\s^2^(Fo^2^)+(0.0417P)^2^+0.1696P] where P=(Fo^2^+2Fc^2^)/3'
_refine_ls_weighting_scheme calc
_refine_ls_wR_factor_gt 0.0902
_refine_ls_wR_factor_ref 0.1003
_reflns_Friedel_coverage 0.000
_reflns_number_gt 3264
_reflns_number_total 4363
_reflns_threshold_expression 'I > 2\s(I)'
_cod_data_source_file d0cc06793h2.cif
_cod_data_source_block A
_cod_database_code 7127599
_shelx_shelxl_version_number 2014/7
_shelx_space_group_comment
; 
The symmetry employed for this shelxl refinement is uniquely defined 
by the following loop, which should always be used as a source of 
symmetry information in preference to the above space-group names. 
They are only intended as comments. 
;
_shelx_estimated_absorpt_t_min 0.989
_shelx_estimated_absorpt_t_max 0.993

loop_
_space_group_symop_operation_xyz
'x, y, z'
'-x, -y, -z'

loop_
_atom_site_label
_atom_site_type_symbol
_atom_site_fract_x
_atom_site_fract_y
_atom_site_fract_z
_atom_site_U_iso_or_equiv
_atom_site_adp_type
_atom_site_occupancy
_atom_site_site_symmetry_order
_atom_site_calc_flag
_atom_site_refinement_flags_posn
_atom_site_refinement_flags_adp
_atom_site_refinement_flags_occupancy
_atom_site_disorder_assembly
_atom_site_disorder_group
C1 C 0.0046(2) 0.26320(13) 0.01291(8) 0.0517(3) Uani 1 1 d . . . . .
C2 C -0.1566(2) 0.27661(15) 0.04622(9) 0.0636(4) Uani 1 1 d . . . . .
H2 H -0.1724 0.2455 0.0960 0.076 Uiso 1 1 calc R U . . .
C3 C -0.2943(2) 0.33544(17) 0.00681(10) 0.0739(5) Uani 1 1 d . . . . .
H3 H -0.4024 0.3441 0.0300 0.089 Uiso 1 1 calc R U . . .
C4 C -0.2729(3) 0.38142(16) -0.06679(11) 0.0728(5) Uani 1 1 d . . . . .
H4 H -0.3651 0.4223 -0.0932 0.087 Uiso 1 1 calc R U . . .
C5 C -0.1151(3) 0.36660(18) -0.10089(10) 0.0783(5) Uani 1 1 d . . . . .
H5 H -0.1011 0.3967 -0.1510 0.094 Uiso 1 1 calc R U . . .
C6 C 0.0226(2) 0.30768(17) -0.06190(9) 0.0701(4) Uani 1 1 d . . . . .
H6 H 0.1288 0.2976 -0.0859 0.084 Uiso 1 1 calc R U . . .
C7 C 0.1531(2) 0.20791(14) 0.05628(8) 0.0563(4) Uani 1 1 d . . . . .
C8 C 0.2791(2) 0.16790(14) 0.09529(8) 0.0552(4) Uani 1 1 d . . . . .
C9 C 0.43111(19) 0.11896(13) 0.14190(8) 0.0500(3) Uani 1 1 d . . . . .
C10 C 0.55138(18) 0.19373(12) 0.21038(7) 0.0455(3) Uani 1 1 d . . . . .
C11 C 0.69699(18) 0.14321(12) 0.25609(7) 0.0459(3) Uani 1 1 d . . . . .
C12 C 0.72315(19) 0.01926(13) 0.23168(8) 0.0491(3) Uani 1 1 d . . . . .
C13 C 0.6061(2) -0.04985(14) 0.16180(8) 0.0580(4) Uani 1 1 d . . . . .
H13 H 0.6266 -0.1303 0.1445 0.070 Uiso 1 1 calc R U . . .
C14 C 0.4617(2) -0.00238(14) 0.11787(8) 0.0586(4) Uani 1 1 d . . . . .
H14 H 0.3840 -0.0513 0.0719 0.070 Uiso 1 1 calc R U . . .
C15 C 0.8725(2) -0.04247(13) 0.27678(8) 0.0523(3) Uani 1 1 d . . . . .
C16 C 0.8601(2) -0.08132(16) 0.35307(9) 0.0677(4) Uani 1 1 d . . . . .
H16 H 0.7602 -0.0645 0.3786 0.081 Uiso 1 1 calc R U . . .
C17 C 0.9938(3) -0.14458(18) 0.39160(11) 0.0816(5) Uani 1 1 d . . . . .
H17 H 0.9832 -0.1707 0.4427 0.098 Uiso 1 1 calc R U . . .
C18 C 1.1428(3) -0.16913(18) 0.35470(13) 0.0847(5) Uani 1 1 d . . . . .
H18 H 1.2332 -0.2117 0.3808 0.102 Uiso 1 1 calc R U . . .
C19 C 1.1579(2) -0.13074(17) 0.27950(12) 0.0780(5) Uani 1 1 d . . . . .
H19 H 1.2591 -0.1470 0.2545 0.094 Uiso 1 1 calc R U . . .
C20 C 1.0239(2) -0.06806(14) 0.24056(10) 0.0624(4) Uani 1 1 d . . . . .
H20 H 1.0352 -0.0426 0.1893 0.075 Uiso 1 1 calc R U . . .
C21 C 0.82418(19) 0.22419(13) 0.33059(8) 0.0525(3) Uani 1 1 d . . . . .
H21A H 0.9219 0.1782 0.3527 0.063 Uiso 1 1 calc R U . . .
H21B H 0.8978 0.3103 0.3158 0.063 Uiso 1 1 calc R U . . .
C22 C 0.7072(2) 0.24784(13) 0.39451(7) 0.0502(3) Uani 1 1 d . . . . .
C23 C 0.5392(2) 0.15251(15) 0.40830(8) 0.0616(4) Uani 1 1 d . . . . .
H23 H 0.4985 0.0704 0.3785 0.074 Uiso 1 1 calc R U . . .
C24 C 0.4305(3) 0.17627(18) 0.46514(9) 0.0728(4) Uani 1 1 d . . . . .
H24 H 0.3176 0.1106 0.4733 0.087 Uiso 1 1 calc R U . . .
C25 C 0.4881(3) 0.2961(2) 0.50964(10) 0.0786(5) Uani 1 1 d . . . . .
H25 H 0.4142 0.3127 0.5477 0.094 Uiso 1 1 calc R U . . .
C26 C 0.6556(3) 0.39165(18) 0.49763(10) 0.0781(5) Uani 1 1 d . . . . .
H26 H 0.6966 0.4730 0.5282 0.094 Uiso 1 1 calc R U . . .
C27 C 0.7643(2) 0.36798(15) 0.44034(9) 0.0647(4) Uani 1 1 d . . . . .
H27 H 0.8773 0.4339 0.4326 0.078 Uiso 1 1 calc R U . . .
C28 C 0.52719(19) 0.32825(13) 0.23242(7) 0.0459(3) Uani 1 1 d . . . . .
C29 C 0.3594(2) 0.34181(14) 0.26183(8) 0.0559(4) Uani 1 1 d . . . . .
H29 H 0.2580 0.2659 0.2673 0.067 Uiso 1 1 calc R U . . .
C30 C 0.3413(2) 0.46669(16) 0.28307(9) 0.0653(4) Uani 1 1 d . . . . .
H30 H 0.2279 0.4742 0.3028 0.078 Uiso 1 1 calc R U . . .
C31 C 0.4884(2) 0.57963(15) 0.27535(9) 0.0655(4) Uani 1 1 d . . . . .
H31 H 0.4758 0.6635 0.2903 0.079 Uiso 1 1 calc R U . . .
C32 C 0.6552(2) 0.56870(15) 0.24542(9) 0.0643(4) Uani 1 1 d . . . . .
H32 H 0.7554 0.6452 0.2397 0.077 Uiso 1 1 calc R U . . .
C33 C 0.6736(2) 0.44374(13) 0.22380(8) 0.0553(3) Uani 1 1 d . . . . .
H33 H 0.7862 0.4370 0.2031 0.066 Uiso 1 1 calc R U . . .

loop_
_atom_site_aniso_label
_atom_site_aniso_U_11
_atom_site_aniso_U_22
_atom_site_aniso_U_33
_atom_site_aniso_U_23
_atom_site_aniso_U_13
_atom_site_aniso_U_12
C1 0.0512(8) 0.0501(8) 0.0474(7) -0.0038(6) 0.0035(6) 0.0064(6)
C2 0.0667(9) 0.0722(10) 0.0534(8) 0.0055(7) 0.0130(7) 0.0199(8)
C3 0.0675(10) 0.0808(11) 0.0777(11) -0.0012(9) 0.0126(9) 0.0284(9)
C4 0.0724(11) 0.0623(10) 0.0768(11) 0.0057(8) -0.0084(9) 0.0183(8)
C5 0.0796(12) 0.0897(13) 0.0603(10) 0.0225(9) 0.0061(9) 0.0153(10)
C6 0.0642(10) 0.0900(12) 0.0554(9) 0.0091(8) 0.0134(8) 0.0175(9)
C7 0.0558(8) 0.0588(9) 0.0494(8) -0.0032(7) 0.0050(7) 0.0102(7)
C8 0.0554(8) 0.0574(8) 0.0483(8) -0.0029(6) 0.0062(7) 0.0095(7)
C9 0.0478(7) 0.0514(8) 0.0481(7) 0.0008(6) 0.0088(6) 0.0089(6)
C10 0.0438(7) 0.0447(7) 0.0466(7) 0.0007(6) 0.0139(6) 0.0063(6)
C11 0.0436(7) 0.0456(7) 0.0467(7) 0.0009(6) 0.0122(6) 0.0066(6)
C12 0.0483(7) 0.0473(7) 0.0519(8) 0.0026(6) 0.0139(6) 0.0102(6)
C13 0.0634(9) 0.0489(8) 0.0608(9) -0.0074(7) 0.0097(7) 0.0155(7)
C14 0.0616(9) 0.0547(8) 0.0528(8) -0.0094(7) 0.0023(7) 0.0100(7)
C15 0.0498(8) 0.0427(7) 0.0617(9) 0.0012(6) 0.0092(6) 0.0084(6)
C16 0.0697(10) 0.0712(10) 0.0653(10) 0.0112(8) 0.0154(8) 0.0218(8)
C17 0.0854(12) 0.0832(12) 0.0755(11) 0.0223(9) 0.0044(10) 0.0254(10)
C18 0.0661(11) 0.0745(12) 0.1102(15) 0.0161(11) -0.0058(11) 0.0243(9)
C19 0.0561(9) 0.0736(11) 0.1068(15) 0.0058(10) 0.0147(9) 0.0218(8)
C20 0.0550(8) 0.0580(9) 0.0750(10) 0.0059(7) 0.0163(8) 0.0139(7)
C21 0.0479(7) 0.0487(8) 0.0562(8) -0.0017(6) 0.0048(6) 0.0078(6)
C22 0.0539(8) 0.0511(8) 0.0432(7) -0.0016(6) -0.0009(6) 0.0158(6)
C23 0.0711(10) 0.0581(9) 0.0523(8) -0.0017(7) 0.0127(7) 0.0111(7)
C24 0.0814(11) 0.0815(12) 0.0573(9) 0.0076(8) 0.0227(8) 0.0186(9)
C25 0.0959(13) 0.0983(14) 0.0539(9) 0.0023(9) 0.0195(9) 0.0439(11)
C26 0.1001(13) 0.0748(11) 0.0606(10) -0.0179(8) 0.0031(9) 0.0343(11)
C27 0.0696(9) 0.0581(9) 0.0600(9) -0.0100(7) -0.0003(7) 0.0148(7)
C28 0.0475(7) 0.0472(7) 0.0414(7) 0.0008(5) 0.0067(6) 0.0109(6)
C29 0.0526(8) 0.0562(8) 0.0587(8) 0.0000(7) 0.0136(7) 0.0125(6)
C30 0.0650(9) 0.0710(10) 0.0661(9) -0.0041(8) 0.0167(8) 0.0273(8)
C31 0.0817(11) 0.0541(9) 0.0629(9) -0.0047(7) 0.0070(8) 0.0262(8)
C32 0.0731(10) 0.0469(8) 0.0674(9) 0.0040(7) 0.0102(8) 0.0080(7)
C33 0.0563(8) 0.0523(8) 0.0577(8) 0.0034(6) 0.0162(7) 0.0118(7)

loop_
_atom_type_symbol
_atom_type_description
_atom_type_scat_dispersion_real
_atom_type_scat_dispersion_imag
_atom_type_scat_source
C C 0.0033 0.0016 'International Tables Vol C Tables 4.2.6.8 and 6.1.1.4'
H H 0.0000 0.0000 'International Tables Vol C Tables 4.2.6.8 and 6.1.1.4'

loop_
_geom_angle_atom_site_label_1
_geom_angle_atom_site_label_2
_geom_angle_atom_site_label_3
_geom_angle
_geom_angle_site_symmetry_1
_geom_angle_site_symmetry_3
_geom_angle_publ_flag
C2 C1 C6 118.56(14) . . ?
C2 C1 C7 120.29(13) . . ?
C6 C1 C7 121.12(13) . . ?
C3 C2 C1 120.75(14) . . ?
C3 C2 H2 119.6 . . ?
C1 C2 H2 119.6 . . ?
C4 C3 C2 120.16(16) . . ?
C4 C3 H3 119.9 . . ?
C2 C3 H3 119.9 . . ?
C5 C4 C3 119.50(16) . . ?
C5 C4 H4 120.2 . . ?
C3 C4 H4 120.2 . . ?
C4 C5 C6 120.58(15) . . ?
C4 C5 H5 119.7 . . ?
C6 C5 H5 119.7 . . ?
C5 C6 C1 120.41(15) . . ?
C5 C6 H6 119.8 . . ?
C1 C6 H6 119.8 . . ?
C8 C7 C1 176.39(15) . . ?
C7 C8 C9 179.60(15) . . ?
C14 C9 C10 119.80(12) . . ?
C14 C9 C8 119.62(12) . . ?
C10 C9 C8 120.57(12) . . ?
C9 C10 C11 119.81(12) . . ?
C9 C10 C28 119.37(12) . . ?
C11 C10 C28 120.79(11) . . ?
C10 C11 C12 119.53(11) . . ?
C10 C11 C21 119.30(11) . . ?
C12 C11 C21 121.17(12) . . ?
C13 C12 C11 119.06(12) . . ?
C13 C12 C15 117.75(12) . . ?
C11 C12 C15 123.19(12) . . ?
C14 C13 C12 121.65(13) . . ?
C14 C13 H13 119.2 . . ?
C12 C13 H13 119.2 . . ?
C13 C14 C9 120.09(12) . . ?
C13 C14 H14 120.0 . . ?
C9 C14 H14 120.0 . . ?
C20 C15 C16 118.18(14) . . ?
C20 C15 C12 119.62(13) . . ?
C16 C15 C12 122.13(13) . . ?
C17 C16 C15 120.80(16) . . ?
C17 C16 H16 119.6 . . ?
C15 C16 H16 119.6 . . ?
C18 C17 C16 120.16(17) . . ?
C18 C17 H17 119.9 . . ?
C16 C17 H17 119.9 . . ?
C19 C18 C17 119.79(16) . . ?
C19 C18 H18 120.1 . . ?
C17 C18 H18 120.1 . . ?
C18 C19 C20 120.27(17) . . ?
C18 C19 H19 119.9 . . ?
C20 C19 H19 119.9 . . ?
C19 C20 C15 120.79(16) . . ?
C19 C20 H20 119.6 . . ?
C15 C20 H20 119.6 . . ?
C22 C21 C11 114.75(11) . . ?
C22 C21 H21A 108.6 . . ?
C11 C21 H21A 108.6 . . ?
C22 C21 H21B 108.6 . . ?
C11 C21 H21B 108.6 . . ?
H21A C21 H21B 107.6 . . ?
C23 C22 C27 117.66(14) . . ?
C23 C22 C21 121.85(12) . . ?
C27 C22 C21 120.48(13) . . ?
C22 C23 C24 121.46(14) . . ?
C22 C23 H23 119.3 . . ?
C24 C23 H23 119.3 . . ?
C25 C24 C23 120.17(16) . . ?
C25 C24 H24 119.9 . . ?
C23 C24 H24 119.9 . . ?
C24 C25 C26 119.40(16) . . ?
C24 C25 H25 120.3 . . ?
C26 C25 H25 120.3 . . ?
C25 C26 C27 120.42(15) . . ?
C25 C26 H26 119.8 . . ?
C27 C26 H26 119.8 . . ?
C22 C27 C26 120.89(16) . . ?
C22 C27 H27 119.6 . . ?
C26 C27 H27 119.6 . . ?
C33 C28 C29 118.03(12) . . ?
C33 C28 C10 120.46(12) . . ?
C29 C28 C10 121.51(12) . . ?
C30 C29 C28 120.68(14) . . ?
C30 C29 H29 119.7 . . ?
C28 C29 H29 119.7 . . ?
C31 C30 C29 120.61(14) . . ?
C31 C30 H30 119.7 . . ?
C29 C30 H30 119.7 . . ?
C30 C31 C32 119.73(14) . . ?
C30 C31 H31 120.1 . . ?
C32 C31 H31 120.1 . . ?
C31 C32 C33 119.83(14) . . ?
C31 C32 H32 120.1 . . ?
C33 C32 H32 120.1 . . ?
C32 C33 C28 121.10(14) . . ?
C32 C33 H33 119.4 . . ?
C28 C33 H33 119.4 . . ?

loop_
_geom_bond_atom_site_label_1
_geom_bond_atom_site_label_2
_geom_bond_distance
_geom_bond_site_symmetry_2
_geom_bond_publ_flag
C1 C2 1.3765(19) . ?
C1 C6 1.384(2) . ?
C1 C7 1.434(2) . ?
C2 C3 1.373(2) . ?
C2 H2 0.9300 . ?
C3 C4 1.373(2) . ?
C3 H3 0.9300 . ?
C4 C5 1.367(2) . ?
C4 H4 0.9300 . ?
C5 C6 1.371(2) . ?
C5 H5 0.9300 . ?
C6 H6 0.9300 . ?
C7 C8 1.1914(19) . ?
C8 C9 1.4374(19) . ?
C9 C14 1.3921(18) . ?
C9 C10 1.4028(17) . ?
C10 C11 1.4069(18) . ?
C10 C28 1.4938(17) . ?
C11 C12 1.4060(17) . ?
C11 C21 1.5167(17) . ?
C12 C13 1.3924(18) . ?
C12 C15 1.4920(18) . ?
C13 C14 1.3687(19) . ?
C13 H13 0.9300 . ?
C14 H14 0.9300 . ?
C15 C20 1.3854(19) . ?
C15 C16 1.383(2) . ?
C16 C17 1.377(2) . ?
C16 H16 0.9300 . ?
C17 C18 1.373(3) . ?
C17 H17 0.9300 . ?
C18 C19 1.367(3) . ?
C18 H18 0.9300 . ?
C19 C20 1.377(2) . ?
C19 H19 0.9300 . ?
C20 H20 0.9300 . ?
C21 C22 1.5129(19) . ?
C21 H21A 0.9700 . ?
C21 H21B 0.9700 . ?
C22 C23 1.3806(19) . ?
C22 C27 1.3805(18) . ?
C23 C24 1.377(2) . ?
C23 H23 0.9300 . ?
C24 C25 1.367(2) . ?
C24 H24 0.9300 . ?
C25 C26 1.369(2) . ?
C25 H25 0.9300 . ?
C26 C27 1.383(2) . ?
C26 H26 0.9300 . ?
C27 H27 0.9300 . ?
C28 C33 1.3856(18) . ?
C28 C29 1.3849(18) . ?
C29 C30 1.3781(19) . ?
C29 H29 0.9300 . ?
C30 C31 1.367(2) . ?
C30 H30 0.9300 . ?
C31 C32 1.375(2) . ?
C31 H31 0.9300 . ?
C32 C33 1.3812(19) . ?
C32 H32 0.9300 . ?
C33 H33 0.9300 . ?

loop_
_geom_torsion_atom_site_label_1
_geom_torsion_atom_site_label_2
_geom_torsion_atom_site_label_3
_geom_torsion_atom_site_label_4
_geom_torsion
_geom_torsion_site_symmetry_1
_geom_torsion_site_symmetry_2
_geom_torsion_site_symmetry_3
_geom_torsion_site_symmetry_4
_geom_torsion_publ_flag
C6 C1 C2 C3 -1.4(2) . . . . ?
C7 C1 C2 C3 176.79(14) . . . . ?
C1 C2 C3 C4 0.2(2) . . . . ?
C2 C3 C4 C5 0.8(2) . . . . ?
C3 C4 C5 C6 -0.7(3) . . . . ?
C4 C5 C6 C1 -0.5(3) . . . . ?
C2 C1 C6 C5 1.5(2) . . . . ?
C7 C1 C6 C5 -176.63(14) . . . . ?
C14 C9 C10 C11 -2.46(19) . . . . ?
C8 C9 C10 C11 178.87(12) . . . . ?
C14 C9 C10 C28 175.67(12) . . . . ?
C8 C9 C10 C28 -2.99(18) . . . . ?
C9 C10 C11 C12 1.27(18) . . . . ?
C28 C10 C11 C12 -176.84(11) . . . . ?
C9 C10 C11 C21 -179.20(11) . . . . ?
C28 C10 C11 C21 2.69(18) . . . . ?
C10 C11 C12 C13 1.07(18) . . . . ?
C21 C11 C12 C13 -178.45(12) . . . . ?
C10 C11 C12 C15 -179.45(12) . . . . ?
C21 C11 C12 C15 1.03(19) . . . . ?
C11 C12 C13 C14 -2.3(2) . . . . ?
C15 C12 C13 C14 178.19(13) . . . . ?
C12 C13 C14 C9 1.1(2) . . . . ?
C10 C9 C14 C13 1.3(2) . . . . ?
C8 C9 C14 C13 179.96(13) . . . . ?
C13 C12 C15 C20 60.02(17) . . . . ?
C11 C12 C15 C20 -119.46(15) . . . . ?
C13 C12 C15 C16 -116.90(16) . . . . ?
C11 C12 C15 C16 63.62(18) . . . . ?
C20 C15 C16 C17 -0.5(2) . . . . ?
C12 C15 C16 C17 176.49(14) . . . . ?
C15 C16 C17 C18 0.4(3) . . . . ?
C16 C17 C18 C19 -0.1(3) . . . . ?
C17 C18 C19 C20 -0.2(3) . . . . ?
C18 C19 C20 C15 0.2(2) . . . . ?
C16 C15 C20 C19 0.1(2) . . . . ?
C12 C15 C20 C19 -176.90(13) . . . . ?
C10 C11 C21 C22 62.07(16) . . . . ?
C12 C11 C21 C22 -118.41(14) . . . . ?
C11 C21 C22 C23 35.46(18) . . . . ?
C11 C21 C22 C27 -143.35(13) . . . . ?
C27 C22 C23 C24 0.6(2) . . . . ?
C21 C22 C23 C24 -178.21(14) . . . . ?
C22 C23 C24 C25 -0.2(2) . . . . ?
C23 C24 C25 C26 -0.6(3) . . . . ?
C24 C25 C26 C27 0.8(3) . . . . ?
C23 C22 C27 C26 -0.4(2) . . . . ?
C21 C22 C27 C26 178.50(14) . . . . ?
C25 C26 C27 C22 -0.4(2) . . . . ?
C9 C10 C28 C33 -108.15(14) . . . . ?
C11 C10 C28 C33 69.97(16) . . . . ?
C9 C10 C28 C29 71.82(17) . . . . ?
C11 C10 C28 C29 -110.06(14) . . . . ?
C33 C28 C29 C30 -1.1(2) . . . . ?
C10 C28 C29 C30 178.94(13) . . . . ?
C28 C29 C30 C31 0.1(2) . . . . ?
C29 C30 C31 C32 0.6(2) . . . . ?
C30 C31 C32 C33 -0.4(2) . . . . ?
C31 C32 C33 C28 -0.6(2) . . . . ?
C29 C28 C33 C32 1.3(2) . . . . ?
C10 C28 C33 C32 -178.70(13) . . . . ?
